data_4133671
loop_
_publ_author_name
'Sun, Tu'
'Wei, Lei'
'Chen, Yichong'
'Ma, Yanhang'
'Zhang, Yue-Biao'

_publ_section_title
;
 Atomic-Level Characterization of Dynamics of a 3D Covalent Organic
 Framework by Cryo-Electron Diffraction Tomography.
;
_journal_issue 28
_journal_name_full 'Journal of the American Chemical Society'
_journal_page_first 10962
_journal_page_last 10966
_journal_paper_doi 10.1021/jacs.9b04895
_journal_volume 141
_journal_year 2019
_chemical_formula_moiety '0.25(C164 H112 N16)'
_chemical_formula_sum 'C41 H28 N4'
_chemical_formula_weight 576.67
_chemical_name_systematic COF-300-V_Cryo
_space_group_crystal_system tetragonal
_space_group_IT_number 88
_space_group_name_Hall '-I 4ad'
_space_group_name_H-M_alt 'I 41/a :2'
_atom_sites_solution_hydrogens geom
_atom_sites_solution_primary direct
_audit_creation_date 2019-05-06
_audit_creation_method
;
Olex2 1.2
(compiled 2018.05.29 svn.r3508 for OlexSys, GUI svn.r5506)
;
_cell_angle_alpha 90
_cell_angle_beta 90
_cell_angle_gamma 90
_cell_formula_units_Z 4
_cell_length_a 20.500
_cell_length_b 20.500
_cell_length_c 9.100
_cell_measurement_temperature 77
_cell_volume 3824.275
_computing_molecular_graphics 'Olex2 (Dolomanov et al., 2009)'
_computing_publication_material 'Olex2 (Dolomanov et al., 2009)'
_computing_structure_refinement 'XL (Sheldrick, 2008)'
_computing_structure_solution 'ShelXS (Sheldrick, 2008)'
_diffrn_ambient_temperature 77
_diffrn_measured_fraction_theta_full 0.501
_diffrn_measured_fraction_theta_max 0.501
_diffrn_measurement_device_type 'JOEL JEM 2100 Plus with TVIPS CMOS'
_diffrn_radiation_wavelength 0.0251
_diffrn_reflns_av_R_equivalents 0.3003
_diffrn_reflns_av_unetI/netI 0.1820
_diffrn_reflns_Laue_measured_fraction_full 0.501
_diffrn_reflns_Laue_measured_fraction_max 0.501
_diffrn_reflns_limit_h_max 15
_diffrn_reflns_limit_h_min -14
_diffrn_reflns_limit_k_max 22
_diffrn_reflns_limit_k_min -22
_diffrn_reflns_limit_l_max 10
_diffrn_reflns_limit_l_min -9
_diffrn_reflns_number 2388
_diffrn_reflns_point_group_measured_fraction_full 0.501
_diffrn_reflns_point_group_measured_fraction_max 0.501
_diffrn_reflns_theta_full 0.804
_diffrn_reflns_theta_max 0.804
_diffrn_reflns_theta_min 0.086
_exptl_absorpt_coefficient_mu 0.059
_exptl_absorpt_correction_type none
_exptl_crystal_colour 'dull light yellow'
_exptl_crystal_colour_lustre dull
_exptl_crystal_colour_modifier light
_exptl_crystal_colour_primary yellow
_exptl_crystal_density_diffrn 1.002
_exptl_crystal_description prism
_exptl_crystal_F_000 1208
_exptl_crystal_preparation 'Dispersed in water and evacuated to complete remove of water'
_exptl_crystal_recrystallization_method 'Y.-B. Zhang, et al. J. Am. Chem. Soc. 2019, 141, 3298'
_exptl_crystal_size_max 0.001
_exptl_crystal_size_mid 0.0004
_exptl_crystal_size_min 0.0004
_refine_diff_density_max 0.314
_refine_diff_density_min -0.343
_refine_diff_density_rms 0.103
_refine_ls_extinction_method none
_refine_ls_goodness_of_fit_ref 1.050
_refine_ls_hydrogen_treatment constr
_refine_ls_matrix_type full
_refine_ls_number_parameters 60
_refine_ls_number_reflns 700
_refine_ls_number_restraints 219
_refine_ls_restrained_S_all 0.923
_refine_ls_R_factor_all 0.3377
_refine_ls_R_factor_gt 0.3175
_refine_ls_shift/su_max 0.000
_refine_ls_shift/su_mean 0.000
_refine_ls_structure_factor_coef Fsqd
_refine_ls_weighting_details 'w=1/[\s^2^(Fo^2^)+(0.2000P)^2^+120.0000P] where P=(Fo^2^+2Fc^2^)/3'
_refine_ls_weighting_scheme calc
_refine_ls_wR_factor_gt 0.6190
_refine_ls_wR_factor_ref 0.6295
_reflns_Friedel_coverage 0.000
_reflns_number_gt 594
_reflns_number_total 700
_reflns_threshold_expression 'I > 2\s(I)'
_cod_data_source_file ja9b04895_si_003.cif
_cod_data_source_block cof-300-v_cryo
_cod_original_cell_volume 3824.3
_cod_original_sg_symbol_H-M 'I 41/a'
_cod_database_code 4133671
_shelx_shelxl_version_number 2017/1
_shelx_space_group_comment
;
The symmetry employed for this shelxl refinement is uniquely defined
by the following loop, which should always be used as a source of
symmetry information in preference to the above space-group names.
They are only intended as comments.
;
_shelx_estimated_absorpt_t_max 1.000
_shelx_estimated_absorpt_t_min 1.000
_olex2_refinement_description
;
1. Fixed Uiso
 At 1.2 times of:
  All C(H) groups
2. Restrained distances
 C2-C4 \\sim C2-C6 \\sim C6-C4 \\sim C3-C7 \\sim C7-C5 \\sim C5-C3 \\sim
C9-C11_$1 \\sim C9-C10_$1 ~
 C10_$1-C11_$1 \\sim C10-C11 \\sim C11-C9_$1 \\sim C9_$1-C10
 with sigma of 0.02
 C3-C2 \\sim C4-C3 \\sim C5-C4 \\sim C6-C5 \\sim C7-C6 \\sim C7-C2 \\sim C9-C11
\\sim C9-C10 \\sim C11_$1-C10
 \\sim C9_$1-C11_$1 \\sim C9_$1-C10_$1 \\sim C11-C10_$1
 with sigma of 0.02
3. Restrained planarity
 C2, C7, C6, C5, C4, C3
 with sigma of 0.1
 C9, C10, C11_$1, C9_$1, C10_$1, C11
 with sigma of 0.1
4. Uiso/Uaniso restraints and constraints
Uanis(C2) = Uanis(C3) = Uanis(C4) = Uanis(C5) = Uanis(C6) = Uanis(C7)
Uanis(C11) = Uanis(C10) = Uanis(C9)
5. Rigid body (RIGU) restrains
 C11, C9, C8, C10, N1, C5, C4, C3, C2, C7, C6, C1
 with sigma for 1-2 distances of 0.004 and sigma for 1-3 distances of 0.004
6.a Aromatic/amide H refined with riding coordinates:
 C4(H4), C3(H3), C7(H7), C6(H6), C8(H8), C10(H10), C11(H11)
;
_olex2_exptl_crystal_mounting_method 'Copper grid with ultrathin carvon film'
_olex2_submission_special_instructions 'No special instructions were received'

loop_
_space_group_symop_operation_xyz
'x, y, z'
'-y+3/4, x+1/4, z+1/4'
'-x+1/2, -y, z+1/2'
'y+3/4, -x+3/4, z+3/4'
'x+1/2, y+1/2, z+1/2'
'-y+5/4, x+3/4, z+3/4'
'-x+1, -y+1/2, z+1'
'y+5/4, -x+5/4, z+5/4'
'-x, -y, -z'
'y-3/4, -x-1/4, -z-1/4'
'x-1/2, y, -z-1/2'
'-y-3/4, x-3/4, -z-3/4'
'-x+1/2, -y+1/2, -z+1/2'
'y-1/4, -x+1/4, -z+1/4'
'x, y+1/2, -z'
'-y-1/4, x-1/4, -z-1/4'

loop_
_atom_site_label
_atom_site_type_symbol
_atom_site_fract_x
_atom_site_fract_y
_atom_site_fract_z
_atom_site_U_iso_or_equiv
_atom_site_adp_type
_atom_site_occupancy
_atom_site_site_symmetry_order
_atom_site_calc_flag
_atom_site_refinement_flags_posn
_atom_site_refinement_flags_adp
_atom_site_refinement_flags_occupancy
C1 C 0.000000 0.250000 0.125000 0.119(10) Uani 1 4 d S TU P
C5 C 0.0206(10) 0.3969(12) 0.483(2) 0.122(5) Uani 1 1 d D U .
C4 C -0.0416(10) 0.3653(13) 0.454(2) 0.122(5) Uani 1 1 d D U .
H4 H -0.077054 0.372567 0.515324 0.147 Uiso 1 1 calc R . .
C3 C -0.0481(9) 0.3224(11) 0.327(2) 0.122(5) Uani 1 1 d D U .
H3 H -0.088666 0.304888 0.304006 0.147 Uiso 1 1 calc R . .
C2 C 0.0081(10) 0.3068(12) 0.2377(19) 0.122(5) Uani 1 1 d D U .
C7 C 0.0707(10) 0.3377(11) 0.2691(18) 0.122(5) Uani 1 1 d D U .
H7 H 0.106801 0.328477 0.210864 0.147 Uiso 1 1 calc R . .
C6 C 0.0765(10) 0.3828(11) 0.3913(19) 0.122(5) Uani 1 1 d D U .
H6 H 0.116346 0.402745 0.410706 0.147 Uiso 1 1 calc R . .
C8 C -0.023(2) 0.4566(10) 0.700(3) 0.152(12) Uani 1 1 d . U .
H8 H -0.063932 0.463017 0.657716 0.183 Uiso 1 1 calc R . .
N1 N 0.0261(19) 0.4240(13) 0.632(2) 0.170(11) Uani 1 1 d . U .
C9 C -0.0061(12) 0.4808(12) 0.8475(15) 0.162(10) Uani 1 1 d D U .
C10 C -0.0642(8) 0.4936(13) 0.933(2) 0.162(10) Uani 1 1 d D U .
H10 H -0.105166 0.489622 0.890627 0.194 Uiso 1 1 calc R . .
C11 C 0.0582(9) 0.4874(14) 0.913(2) 0.162(10) Uani 1 1 d D U .
H11 H 0.095307 0.479410 0.857119 0.194 Uiso 1 1 calc R . .

loop_
_atom_site_aniso_label
_atom_site_aniso_U_11
_atom_site_aniso_U_22
_atom_site_aniso_U_33
_atom_site_aniso_U_23
_atom_site_aniso_U_13
_atom_site_aniso_U_12
C1 0.123(19) 0.123(19) 0.11(2) 0.000 0.000 0.000
C5 0.140(10) 0.136(11) 0.090(6) 0.003(5) 0.031(6) -0.035(9)
C4 0.140(10) 0.136(11) 0.090(6) 0.003(5) 0.031(6) -0.035(9)
C3 0.140(10) 0.136(11) 0.090(6) 0.003(5) 0.031(6) -0.035(9)
C2 0.140(10) 0.136(11) 0.090(6) 0.003(5) 0.031(6) -0.035(9)
C7 0.140(10) 0.136(11) 0.090(6) 0.003(5) 0.031(6) -0.035(9)
C6 0.140(10) 0.136(11) 0.090(6) 0.003(5) 0.031(6) -0.035(9)
C8 0.32(4) 0.036(13) 0.105(13) -0.020(11) -0.021(14) 0.03(2)
N1 0.28(3) 0.12(2) 0.104(11) -0.018(12) -0.038(13) 0.05(2)
C9 0.25(3) 0.135(15) 0.106(11) -0.028(10) -0.011(11) 0.03(2)
C10 0.25(3) 0.135(15) 0.106(11) -0.028(10) -0.011(11) 0.03(2)
C11 0.25(3) 0.135(15) 0.106(11) -0.028(10) -0.011(11) 0.03(2)

loop_
_atom_type_symbol
_atom_type_description
_atom_type_scat_dispersion_real
_atom_type_scat_dispersion_imag
_atom_type_scat_source
C C 0.0033 0.0016 'International Tables Vol C Tables 4.2.6.8 and 6.1.1.4'
N N 0.0061 0.0033 'International Tables Vol C Tables 4.2.6.8 and 6.1.1.4'
H H 0.0000 0.0000 'International Tables Vol C Tables 4.2.6.8 and 6.1.1.4'

loop_
_geom_angle_atom_site_label_1
_geom_angle_atom_site_label_2
_geom_angle_atom_site_label_3
_geom_angle
_geom_angle_site_symmetry_1
_geom_angle_site_symmetry_3
C2 C1 C2 115.6(9) . 12_666
C2 C1 C2 115.6(9) 12_666 7_454
C2 C1 C2 97.9(16) 12_666 14
C2 C1 C2 115.6(9) 14 7_454
C2 C1 C2 97.9(16) . 7_454
C2 C1 C2 115.6(9) . 14
C4 C5 N1 114(2) . .
C6 C5 C4 119.9(10) . .
C6 C5 N1 123(2) . .
C5 C4 H4 120.1 . .
C3 C4 C5 119.7(9) . .
C3 C4 H4 120.1 . .
C4 C3 H3 119.8 . .
C2 C3 C4 120.4(10) . .
C2 C3 H3 119.8 . .
C3 C2 C1 116.8(13) . .
C3 C2 C7 119.6(9) . .
C7 C2 C1 123.1(13) . .
C2 C7 H7 120.0 . .
C6 C7 C2 119.9(9) . .
C6 C7 H7 120.0 . .
C5 C6 C7 120.3(10) . .
C5 C6 H6 119.9 . .
C7 C6 H6 119.9 . .
N1 C8 H8 123.1 . .
N1 C8 C9 114(3) . .
C9 C8 H8 123.1 . .
C8 N1 C5 123(3) . .
C10 C9 C8 111(3) . .
C10 C9 C11 120.5(9) . .
C11 C9 C8 128(3) . .
C9 C10 H10 120.1 . .
C9 C10 C11 119.8(9) . 9_567
C11 C10 H10 120.1 9_567 .
C9 C11 C10 119.7(9) . 9_567
C9 C11 H11 120.2 . .
C10 C11 H11 120.2 9_567 .

loop_
_geom_bond_atom_site_label_1
_geom_bond_atom_site_label_2
_geom_bond_distance
_geom_bond_site_symmetry_2
C1 C2 1.560(19) .
C1 C2 1.561(19) 12_666
C1 C2 1.561(19) 14
C1 C2 1.561(19) 7_454
C5 C4 1.455(15) .
C5 C6 1.448(15) .
C5 N1 1.47(3) .
C4 H4 0.9300 .
C4 C3 1.453(15) .
C3 H3 0.9300 .
C3 C2 1.448(15) .
C2 C7 1.459(15) .
C7 H7 0.9300 .
C7 C6 1.451(15) .
C6 H6 0.9300 .
C8 H8 0.9300 .
C8 N1 1.36(4) .
C8 C9 1.47(3) .
C9 C10 1.448(13) .
C9 C11 1.452(13) .
C10 H10 0.9300 .
C10 C11 1.457(13) 9_567
C11 H11 0.9300 .
